data_7040908
loop_
_publ_author_name
'Kobayashi, Atsushi'
'Oizumi, Shiori'
'Shigeta, Yasuhiro'
'Yoshida, Masaki'
'Kato, Masako'

_publ_section_title
;
 Proton-switchable vapochromic behaviour of a
 platinum(ii)-carboxy-terpyridine complex.
;
_journal_issue 43
_journal_name_full 'Dalton transactions (Cambridge, England : 2003)'
_journal_page_first 17485
_journal_page_last 17494
_journal_paper_doi 10.1039/c6dt03189g
_journal_volume 45
_journal_year 2016
_chemical_formula_moiety 'C16 H13 Cl2 N3 O3 Pt'
_chemical_formula_sum 'C16 H13 Cl2 N3 O3 Pt'
_chemical_formula_weight 561.29
_space_group_crystal_system triclinic
_space_group_IT_number 2
_space_group_name_Hall '-P 1'
_space_group_name_H-M_alt 'P -1'
_symmetry_space_group_name_Hall '-P 1'
_symmetry_space_group_name_H-M 'P -1'
_atom_sites_solution_hydrogens geom
_atom_sites_solution_primary direct
_atom_sites_solution_secondary difmap
_audit_update_record
;
2016-09-03 deposited with the CCDC.
2016-10-05 downloaded from the CCDC.
;
_cell_angle_alpha 69.55(4)
_cell_angle_beta 80.84(4)
_cell_angle_gamma 69.53(3)
_cell_formula_units_Z 2
_cell_length_a 7.463(6)
_cell_length_b 9.743(6)
_cell_length_c 13.044(10)
_cell_measurement_reflns_used 3060
_cell_measurement_temperature 100
_cell_measurement_theta_max 27.44
_cell_measurement_theta_min 3.02
_cell_volume 831.8(11)
_computing_cell_refinement CrystalClear
_computing_data_collection 'CrystalClear (Rigaku/MSC Inc., 2005)'
_computing_data_reduction CrystalClear
_computing_molecular_graphics 'CrystalStructure 4.1'
_computing_publication_material 'CrystalStructure 4.1 (Rigaku, 2014)'
_computing_structure_refinement 'SHELXL2013 (Sheldrick, 2008)'
_computing_structure_solution 'SIR2011 (Burla, et al., 2012)'
_diffrn_ambient_temperature 100
_diffrn_detector_area_resol_mean 14.629
_diffrn_measured_fraction_theta_full 0.987
_diffrn_measured_fraction_theta_max 0.974
_diffrn_measurement_device_type 'Rigaku Mercury70'
_diffrn_measurement_method \w
_diffrn_radiation_type synchrotron
_diffrn_radiation_wavelength 0.68900
_diffrn_reflns_av_R_equivalents 0.0435
_diffrn_reflns_Laue_measured_fraction_full 0.987
_diffrn_reflns_Laue_measured_fraction_max 0.974
_diffrn_reflns_limit_h_max 9
_diffrn_reflns_limit_h_min -9
_diffrn_reflns_limit_k_max 12
_diffrn_reflns_limit_k_min -12
_diffrn_reflns_limit_l_max 17
_diffrn_reflns_limit_l_min -17
_diffrn_reflns_number 7132
_diffrn_reflns_point_group_measured_fraction_full 0.987
_diffrn_reflns_point_group_measured_fraction_max 0.974
_diffrn_reflns_theta_full 24.419
_diffrn_reflns_theta_max 27.343
_diffrn_reflns_theta_min 3.016
_diffrn_standards_number 0
_exptl_absorpt_coefficient_mu 0.000
_exptl_absorpt_correction_T_max 1.000
_exptl_absorpt_correction_T_min 0.166
_exptl_absorpt_correction_type numerical
_exptl_absorpt_process_details 'NUMABS (Rigaku, 1999)'
_exptl_crystal_colour yellow
_exptl_crystal_density_diffrn 2.241
_exptl_crystal_density_method 'not measured'
_exptl_crystal_description platelet
_exptl_crystal_F_000 532.00
_exptl_crystal_preparation ', Luminescent'
_exptl_crystal_size_max 0.100
_exptl_crystal_size_mid 0.010
_exptl_crystal_size_min 0.003
_refine_diff_density_max 2.78
_refine_diff_density_min -3.33
_refine_ls_extinction_method none
_refine_ls_goodness_of_fit_ref 1.016
_refine_ls_hydrogen_treatment constr
_refine_ls_number_parameters 226
_refine_ls_number_reflns 4010
_refine_ls_number_restraints 0
_refine_ls_R_factor_all 0.0397
_refine_ls_R_factor_gt 0.0351
_refine_ls_shift/su_max 0.000
_refine_ls_structure_factor_coef Fsqd
_refine_ls_weighting_details 'w = 1/[\s^2^(Fo^2^)+(0.0598P)^2^+0.0000P] where P=(Fo^2^+2Fc^2^)/3'
_refine_ls_weighting_scheme calc
_refine_ls_wR_factor_gt 0.0876
_refine_ls_wR_factor_ref 0.0915
_reflns_number_gt 3608
_reflns_number_total 4010
_reflns_threshold_expression F^2^>2.0\s(F^2^)
_cod_data_source_file c6dt03189g2.cif
_cod_data_source_block 1HCl-H2O
_cod_depositor_comments 'Adding full bibliography for 7040907--7040908.cif.'
_cod_database_code 7040908
_shelxl_res_file
;
TITL ohizumi-1
CELL  0.68900 7.46300 9.74300 13.04400 69.55000 80.84000 69.53000
ZERR  2 0.00600 0.00600 0.01000 0.04000 0.04000 0.03000
LATT 1
SFAC C H CL N O PT
UNIT 32 26 4 6 6 2
L.S. 20
FMAP 2
PLAN -25
WPDB -2
HTAB
BOND $H
CONF
LIST 4
TEMP -173.0
ACTA
SIZE 0.100 0.010 0.003
WGHT    0.059800
FVAR       0.45308
PT1   6    1.140687    0.319883    0.494897    11.00000    0.00691    0.00763 =
         0.00814   -0.00261   -0.00074   -0.00376
CL1   3    1.357167    0.337440    0.593988    11.00000    0.01112    0.01657 =
         0.01423   -0.00469   -0.00242   -0.00595
CL2   3    0.306955    0.294438    0.001652    11.00000    0.01880    0.01572 =
         0.01070    0.00133   -0.00532   -0.01039
O1    5    0.470659    0.172875    0.281445    11.00000    0.01743    0.02454 =
         0.01443   -0.00637   -0.00071   -0.01591
O2    5    0.579799    0.325270    0.129355    11.00000    0.01951    0.01734 =
         0.01002   -0.00204   -0.00563   -0.01277
AFIX  83
H2A   2    0.497662    0.313453    0.098906    11.00000   -1.20000
AFIX   0
O3    5    1.293267    0.001424    0.944530    11.00000    0.02777    0.03096 =
         0.04494   -0.01744   -0.00848   -0.00961
N1    4    1.031993    0.169969    0.617157    11.00000    0.01262    0.00974 =
         0.00823   -0.00358    0.00219   -0.00549
N2    4    0.960713    0.301834    0.411097    11.00000    0.00664    0.01359 =
         0.01048   -0.00645   -0.00269   -0.00208
N3    4    1.190875    0.463707    0.346767    11.00000    0.01355    0.00618 =
         0.00732   -0.00252    0.00374   -0.00497
C1    1    1.078446    0.106528    0.722695    11.00000    0.01130    0.00848 =
         0.01078   -0.00127   -0.00325   -0.00383
AFIX  43
H1    2    1.177259    0.127924    0.745972    11.00000   -1.20000
AFIX   0
C2    1    0.985013    0.010098    0.798755    11.00000    0.01637    0.01289 =
         0.01200   -0.00464   -0.00076   -0.00384
AFIX  43
H2    2    1.018554   -0.031934    0.873260    11.00000   -1.20000
AFIX   0
C3    1    0.842262   -0.024619    0.765383    11.00000    0.01533    0.01114 =
         0.01604    0.00112    0.00045   -0.00664
AFIX  43
H3    2    0.778750   -0.091285    0.816424    11.00000   -1.20000
AFIX   0
C4    1    0.794506    0.039705    0.656530    11.00000    0.01744    0.00882 =
         0.01203   -0.00467    0.00033   -0.00605
AFIX  43
H4    2    0.696647    0.018692    0.631995    11.00000   -1.20000
AFIX   0
C5    1    0.891454    0.135217    0.583810    11.00000    0.01384    0.00973 =
         0.01215   -0.00422   -0.00520   -0.00357
C6    1    0.852108    0.210754    0.465632    11.00000    0.00864    0.00255 =
         0.01315    0.00047   -0.00002   -0.00307
C7    1    0.724377    0.193772    0.407395    11.00000    0.00927    0.00859 =
         0.01783   -0.00683   -0.00068   -0.00415
AFIX  43
H7    2    0.646966    0.129779    0.443035    11.00000   -1.20000
AFIX   0
C8    1    0.713259    0.273430    0.295153    11.00000    0.01104    0.00653 =
         0.01580   -0.00463   -0.00418   -0.00064
C9    1    0.826446    0.369560    0.241195    11.00000    0.01280    0.01175 =
         0.01084   -0.00479   -0.00162   -0.00324
AFIX  43
H9    2    0.817235    0.424396    0.165023    11.00000   -1.20000
AFIX   0
C10   1    0.952265    0.381149    0.303706    11.00000    0.01013    0.00802 =
         0.01343   -0.00615    0.00042   -0.00504
C11   1    1.083841    0.477460    0.265829    11.00000    0.01115    0.00390 =
         0.01257   -0.00284    0.00091   -0.00284
C12   1    1.099771    0.570002    0.158968    11.00000    0.01098    0.01363 =
         0.01538   -0.00256   -0.00235   -0.00657
AFIX  43
H12   2    1.023996    0.577746    0.103928    11.00000   -1.20000
AFIX   0
C13   1    1.230529    0.651847    0.134207    11.00000    0.01349    0.01197 =
         0.01223   -0.00365    0.00656   -0.00655
AFIX  43
H13   2    1.244429    0.716063    0.061425    11.00000   -1.20000
AFIX   0
C14   1    1.338562    0.639848    0.214358    11.00000    0.01329    0.01214 =
         0.01722   -0.00659    0.00273   -0.00987
AFIX  43
H14   2    1.427787    0.695037    0.197706    11.00000   -1.20000
AFIX   0
C15   1    1.315618    0.544849    0.321477    11.00000    0.00826    0.01183 =
         0.01406   -0.00554   -0.00219   -0.00242
AFIX  43
H15   2    1.389185    0.537273    0.377494    11.00000   -1.20000
AFIX   0
C16   1    0.574601    0.250659    0.234851    11.00000    0.01156    0.01292 =
         0.01318   -0.00680   -0.00082   -0.00332
HKLF 4
 
REM  ohizumi-1
REM R1 =  0.0351 for    3608 Fo > 4sig(Fo)  and  0.0397 for all    4010 data
REM    226 parameters refined using      0 restraints
 
END  
     
WGHT      0.0591      0.0000 

REM Instructions for potential hydrogen bonds
HTAB O2 Cl2
HTAB C1 Cl1
HTAB C1 O3
HTAB C2 O3
EQIV $1 -x+1, -y, -z+1
HTAB C4 O1_$1
EQIV $2 -x+1, -y+1, -z
HTAB C9 Cl2_$2
HTAB C12 Cl2_$2
HTAB C15 Cl1
EQIV $3 -x+3, -y+1, -z+1
HTAB C15 Cl1_$3

REM Highest difference peak  2.782,  deepest hole -3.333,  1-sigma level  0.264
Q1    1   1.2640  0.2191  0.5156  11.00000  0.05    2.78
Q2    1   1.0096  0.4193  0.4799  11.00000  0.05    2.66
Q3    1   1.1283  0.4401  0.4182  11.00000  0.05    2.26
Q4    1   0.5809  0.0397  0.5165  11.00000  0.05    2.06
Q5    1   1.0356  0.3232  0.4448  11.00000  0.05    1.97
Q6    1   1.2573  0.3217  0.5471  11.00000  0.05    1.91
Q7    1   1.1498  0.1971  0.5729  11.00000  0.05    1.89
Q8    1   1.0064  0.3009  0.5249  11.00000  0.05    1.61
Q9    1   1.3581  0.2397  0.4759  11.00000  0.05    1.44
Q10   1   1.0000  0.5000  0.5000  10.50000  0.05    1.35
Q11   1   1.2758  0.3444  0.4689  11.00000  0.05    1.32
Q12   1   1.2454  0.2807  0.4194  11.00000  0.05    1.31
Q13   1   1.0405  0.3577  0.5802  11.00000  0.05    1.20
Q14   1   1.1101  0.4603  0.4980  11.00000  0.05    1.19
Q15   1   1.1498  0.5531  0.4837  11.00000  0.05    1.13
Q16   1   1.1019  0.5158  0.5344  11.00000  0.05    1.11
Q17   1   1.0085  0.5265  0.4194  11.00000  0.05    1.07
Q18   1   1.3779  0.3048  0.3850  11.00000  0.05    1.03
Q19   1   1.2763  0.1277  0.5817  11.00000  0.05    1.00
Q20   1   1.2936  0.2073  0.5929  11.00000  0.05    1.00
Q21   1   1.2754  0.1483  0.5023  11.00000  0.05    0.92
Q22   1   0.5342  0.4010  0.3196  11.00000  0.05    0.88
Q23   1   0.8916  0.3786  0.4558  11.00000  0.05    0.87
Q24   1   1.3133  0.3740  0.3965  11.00000  0.05    0.84
Q25   1   1.4028  0.0644  0.5024  11.00000  0.05    0.84
;

loop_
_space_group_symop_operation_xyz
+X,+Y,+Z
-X,-Y,-Z

loop_
_atom_site_label
_atom_site_type_symbol
_atom_site_fract_x
_atom_site_fract_y
_atom_site_fract_z
_atom_site_U_iso_or_equiv
_atom_site_adp_type
_atom_site_occupancy
_atom_site_site_symmetry_multiplicity
_atom_site_calc_flag
_atom_site_refinement_flags
Pt1 Pt 1.14069(3) 0.31988(2) 0.49490(2) 0.00707(8) Uani 1 2 d .
Cl1 Cl 1.35717(19) 0.33744(17) 0.59399(11) 0.0134(3) Uani 1 2 d .
Cl2 Cl 0.3070(2) 0.29444(17) 0.00165(11) 0.0147(3) Uani 1 2 d .
O1 O 0.4707(7) 0.1729(6) 0.2814(4) 0.0162(9) Uani 1 2 d .
O2 O 0.5798(6) 0.3253(5) 0.1294(3) 0.0137(8) Uani 1 2 d .
O3 O 1.2933(8) 0.0014(7) 0.9445(5) 0.0321(13) Uani 1 2 d .
N1 N 1.0320(7) 0.1700(6) 0.6172(4) 0.0098(9) Uani 1 2 d .
N2 N 0.9607(7) 0.3018(6) 0.4111(4) 0.0095(9) Uani 1 2 d .
N3 N 1.1909(7) 0.4637(6) 0.3468(4) 0.0089(9) Uani 1 2 d .
C1 C 1.0784(8) 0.1065(7) 0.7227(5) 0.0102(10) Uani 1 2 d .
C2 C 0.9850(9) 0.0101(7) 0.7988(5) 0.0138(11) Uani 1 2 d .
C3 C 0.8423(9) -0.0246(7) 0.7654(5) 0.0151(12) Uani 1 2 d .
C4 C 0.7945(9) 0.0397(7) 0.6565(5) 0.0120(11) Uani 1 2 d .
C5 C 0.8914(8) 0.1352(7) 0.5838(5) 0.0112(11) Uani 1 2 d .
C6 C 0.8521(8) 0.2107(6) 0.4656(5) 0.0086(10) Uani 1 2 d .
C7 C 0.7244(8) 0.1938(7) 0.4074(5) 0.0108(10) Uani 1 2 d .
C8 C 0.7133(8) 0.2734(7) 0.2952(5) 0.0110(11) Uani 1 2 d .
C9 C 0.8265(8) 0.3696(7) 0.2412(5) 0.0115(11) Uani 1 2 d .
C10 C 0.9523(8) 0.3811(7) 0.3037(5) 0.0093(10) Uani 1 2 d .
C11 C 1.0838(8) 0.4775(6) 0.2658(5) 0.0092(10) Uani 1 2 d .
C12 C 1.0998(8) 0.5700(7) 0.1590(5) 0.0129(11) Uani 1 2 d .
C13 C 1.2305(8) 0.6519(7) 0.1342(5) 0.0128(11) Uani 1 2 d .
C14 C 1.3386(9) 0.6399(7) 0.2144(5) 0.0125(11) Uani 1 2 d .
C15 C 1.3156(8) 0.5448(7) 0.3215(5) 0.0110(11) Uani 1 2 d .
C16 C 0.5746(8) 0.2507(7) 0.2349(5) 0.0119(11) Uani 1 2 d .
H1 H 1.17726 0.12792 0.74597 0.0122 Uiso 1 2 calc R
H2 H 1.01855 -0.03193 0.87326 0.0165 Uiso 1 2 calc R
H2A H 0.49766 0.31345 0.09891 0.0165 Uiso 1 2 calc R
H3 H 0.77875 -0.09129 0.81642 0.0182 Uiso 1 2 calc R
H4 H 0.69665 0.01869 0.63199 0.0144 Uiso 1 2 calc R
H7 H 0.64697 0.12978 0.44304 0.0129 Uiso 1 2 calc R
H9 H 0.81723 0.4244 0.16502 0.0138 Uiso 1 2 calc R
H12 H 1.024 0.57775 0.10393 0.0155 Uiso 1 2 calc R
H13 H 1.24443 0.71606 0.06142 0.0153 Uiso 1 2 calc R
H14 H 1.42779 0.69504 0.19771 0.0149 Uiso 1 2 calc R
H15 H 1.38919 0.53727 0.37749 0.0132 Uiso 1 2 calc R

loop_
_atom_site_aniso_label
_atom_site_aniso_U_11
_atom_site_aniso_U_22
_atom_site_aniso_U_33
_atom_site_aniso_U_12
_atom_site_aniso_U_13
_atom_site_aniso_U_23
Pt1 0.00691(11) 0.00763(12) 0.00814(11) -0.00376(8) -0.00074(7) -0.00261(8)
Cl1 0.0111(6) 0.0166(7) 0.0142(6) -0.0060(5) -0.0024(5) -0.0047(5)
Cl2 0.0188(6) 0.0157(7) 0.0107(6) -0.0104(6) -0.0053(5) 0.0013(5)
O1 0.017(2) 0.025(2) 0.014(2) -0.0159(19) -0.0007(16) -0.0064(18)
O2 0.020(2) 0.017(2) 0.0100(19) -0.0128(18) -0.0056(15) -0.0020(16)
O3 0.028(3) 0.031(3) 0.045(3) -0.010(2) -0.008(2) -0.017(3)
N1 0.013(2) 0.010(2) 0.008(2) -0.0055(19) 0.0022(17) -0.0036(18)
N2 0.007(2) 0.014(2) 0.010(2) -0.0021(18) -0.0027(16) -0.0065(19)
N3 0.014(2) 0.006(2) 0.007(2) -0.0050(18) 0.0037(17) -0.0025(17)
C1 0.011(2) 0.008(3) 0.011(2) -0.004(2) -0.0032(19) -0.001(2)
C2 0.016(3) 0.013(3) 0.012(2) -0.004(2) -0.001(2) -0.005(2)
C3 0.015(3) 0.011(3) 0.016(3) -0.007(2) 0.000(2) 0.001(2)
C4 0.017(3) 0.009(3) 0.012(3) -0.006(2) 0.000(2) -0.005(2)
C5 0.014(3) 0.010(3) 0.012(2) -0.004(2) -0.005(2) -0.004(2)
C6 0.009(2) 0.003(2) 0.013(2) -0.0031(19) -0.0000(18) 0.0005(19)
C7 0.009(2) 0.009(3) 0.018(3) -0.004(2) -0.001(2) -0.007(2)
C8 0.011(2) 0.007(3) 0.016(3) -0.001(2) -0.004(2) -0.005(2)
C9 0.013(3) 0.012(3) 0.011(2) -0.003(2) -0.002(2) -0.005(2)
C10 0.010(2) 0.008(3) 0.013(3) -0.005(2) 0.0004(19) -0.006(2)
C11 0.011(2) 0.004(2) 0.013(2) -0.003(2) 0.0009(19) -0.003(2)
C12 0.011(2) 0.014(3) 0.015(3) -0.007(2) -0.002(2) -0.003(2)
C13 0.013(3) 0.012(3) 0.012(3) -0.007(2) 0.007(2) -0.004(2)
C14 0.013(3) 0.012(3) 0.017(3) -0.010(2) 0.003(2) -0.007(2)
C15 0.008(2) 0.012(3) 0.014(3) -0.002(2) -0.0022(19) -0.006(2)
C16 0.012(3) 0.013(3) 0.013(3) -0.003(2) -0.001(2) -0.007(2)

loop_
_atom_type_symbol
_atom_type_description
_atom_type_scat_dispersion_real
_atom_type_scat_dispersion_imag
_atom_type_scat_source
C C 0.0000 0.0000
;
International Tables for Crystallography
(Vol. C, Tables 4.2.6.8 and 6.1.1.4)
;
H H 0.0000 0.0000
;
International Tables for Crystallography
(Vol. C, Table 6.1.1.4)
;
Cl Cl 0.0000 0.0000
;
International Tables for Crystallography
(Vol. C, Tables 4.2.6.8 and 6.1.1.4)
;
N N 0.0000 0.0000
;
International Tables for Crystallography
(Vol. C, Tables 4.2.6.8 and 6.1.1.4)
;
O O 0.0000 0.0000
;
International Tables for Crystallography
(Vol. C, Tables 4.2.6.8 and 6.1.1.4)
;
Pt Pt 0.0000 0.0000
;
International Tables for Crystallography
(Vol. C, Tables 4.2.6.8 and 6.1.1.4)
;

loop_
_geom_angle_atom_site_label_1
_geom_angle_atom_site_label_2
_geom_angle_atom_site_label_3
_geom_angle
_geom_angle_publ_flag
Cl1 Pt1 N1 98.52(18) yes
Cl1 Pt1 N2 179.07(15) yes
Cl1 Pt1 N3 99.15(19) yes
N1 Pt1 N2 81.3(2) yes
N1 Pt1 N3 162.3(2) yes
N2 Pt1 N3 81.0(2) yes
Pt1 N1 C1 128.0(5) yes
Pt1 N1 C5 113.3(4) yes
C1 N1 C5 118.7(5) yes
Pt1 N2 C6 117.5(4) yes
Pt1 N2 C10 117.9(5) yes
C6 N2 C10 124.6(6) yes
Pt1 N3 C11 114.2(4) yes
Pt1 N3 C15 127.1(4) yes
C11 N3 C15 118.7(5) yes
N1 C1 C2 121.5(7) yes
C1 C2 C3 119.9(6) yes
C2 C3 C4 118.9(6) yes
C3 C4 C5 119.1(7) yes
N1 C5 C4 121.8(5) yes
N1 C5 C6 114.3(5) yes
C4 C5 C6 123.8(7) yes
N2 C6 C5 113.6(6) yes
N2 C6 C7 118.7(5) yes
C5 C6 C7 127.7(6) yes
C6 C7 C8 118.2(6) yes
C7 C8 C9 121.6(7) yes
C7 C8 C16 116.5(6) yes
C9 C8 C16 121.9(5) yes
C8 C9 C10 117.6(5) yes
N2 C10 C9 119.3(6) yes
N2 C10 C11 113.2(6) yes
C9 C10 C11 127.5(5) yes
N3 C11 C10 113.7(5) yes
N3 C11 C12 122.3(6) yes
C10 C11 C12 124.0(6) yes
C11 C12 C13 118.2(6) yes
C12 C13 C14 120.3(5) yes
C13 C14 C15 119.0(7) yes
N3 C15 C14 121.5(6) yes
O1 C16 O2 125.6(7) yes
O1 C16 C8 122.4(5) yes
O2 C16 C8 112.0(6) yes
C16 O2 H2A 109.469 no
N1 C1 H1 119.255 no
C2 C1 H1 119.258 no
C1 C2 H2 120.055 no
C3 C2 H2 120.060 no
C2 C3 H3 120.555 no
C4 C3 H3 120.558 no
C3 C4 H4 120.430 no
C5 C4 H4 120.430 no
C6 C7 H7 120.906 no
C8 C7 H7 120.905 no
C8 C9 H9 121.218 no
C10 C9 H9 121.222 no
C11 C12 H12 120.923 no
C13 C12 H12 120.915 no
C12 C13 H13 119.840 no
C14 C13 H13 119.851 no
C13 C14 H14 120.478 no
C15 C14 H14 120.474 no
N3 C15 H15 119.274 no
C14 C15 H15 119.272 no

loop_
_geom_bond_atom_site_label_1
_geom_bond_atom_site_label_2
_geom_bond_distance
_geom_bond_publ_flag
Pt1 Cl1 2.307(2) yes
Pt1 N1 2.031(5) yes
Pt1 N2 1.949(6) yes
Pt1 N3 2.020(5) yes
O1 C16 1.218(9) yes
O2 C16 1.314(7) yes
N1 C1 1.343(7) yes
N1 C5 1.379(10) yes
N2 C6 1.352(8) yes
N2 C10 1.342(7) yes
N3 C11 1.366(9) yes
N3 C15 1.355(9) yes
C1 C2 1.393(9) yes
C2 C3 1.393(11) yes
C3 C4 1.385(9) yes
C4 C5 1.387(9) yes
C5 C6 1.485(8) yes
C6 C7 1.393(10) yes
C7 C8 1.397(8) yes
C8 C9 1.411(9) yes
C8 C16 1.510(11) yes
C9 C10 1.393(10) yes
C10 C11 1.502(9) yes
C11 C12 1.383(8) yes
C12 C13 1.399(10) yes
C13 C14 1.369(10) yes
C14 C15 1.403(8) yes
O2 H2A 0.840 no
C1 H1 0.950 no
C2 H2 0.950 no
C3 H3 0.950 no
C4 H4 0.950 no
C7 H7 0.950 no
C9 H9 0.950 no
C12 H12 0.950 no
C13 H13 0.950 no
C14 H14 0.950 no
C15 H15 0.950 no

loop_
_geom_contact_atom_site_label_1
_geom_contact_atom_site_label_2
_geom_contact_distance
_geom_contact_publ_flag
_geom_contact_site_symmetry_2
Cl1 C1 3.425(7) no .
Cl1 C15 3.422(6) no .
O1 C7 2.796(10) no .
O2 C9 2.748(10) no .
N1 C3 2.790(8) no .
N2 C8 2.704(10) no .
N3 C13 2.775(7) no .
C1 C4 2.757(11) no .
C2 C5 2.734(9) no .
C4 C7 3.110(9) no .
C6 C9 2.794(8) no .
C7 C10 2.787(9) no .
C9 C12 3.123(10) no .
C11 C14 2.743(10) no .
C12 C15 2.756(10) no .
Pt1 Pt1 3.439(2) no 2_766
Pt1 N3 3.550(5) no 2_766
Cl1 N2 3.470(6) no 2_766
Cl1 C4 3.508(6) no 1_655
Cl1 C10 3.432(6) no 2_766
Cl1 C15 3.492(8) no 2_866
Cl2 O2 2.978(6) no .
Cl2 O3 3.230(8) no 1_454
Cl2 O3 3.308(6) no 2_756
Cl2 C3 3.574(7) no 2_656
Cl2 C12 3.555(7) no 2_665
Cl2 C14 3.591(7) no 2_765
O1 N3 3.178(7) no 1_455
O1 C1 3.518(7) no 2_756
O1 C3 3.368(11) no 2_656
O1 C4 3.170(10) no 2_656
O1 C11 3.310(7) no 1_455
O1 C15 3.598(9) no 1_455
O2 Cl2 2.978(6) no .
O2 O3 3.421(9) no 2_756
O2 C12 3.591(7) no 1_455
O2 C13 3.348(7) no 1_455
O2 C13 3.465(8) no 2_765
O2 C14 3.427(9) no 1_455
O3 Cl2 3.230(8) no 1_656
O3 Cl2 3.308(6) no 2_756
O3 O2 3.421(9) no 2_756
O3 O3 3.599(10) no 2_857
O3 C1 3.202(9) no .
O3 C2 3.172(11) no .
O3 C13 3.578(9) no 1_546
N1 N3 3.535(8) no 2_766
N1 C7 3.474(8) no 2_756
N1 C15 3.308(8) no 2_766
N2 Cl1 3.470(6) no 2_766
N2 C4 3.532(9) no 2_756
N3 Pt1 3.550(5) no 2_766
N3 O1 3.178(7) no 1_655
N3 N1 3.535(8) no 2_766
N3 C16 3.357(8) no 1_655
C1 O1 3.518(7) no 2_756
C1 O3 3.202(9) no .
C1 C8 3.555(9) no 2_756
C1 C13 3.499(9) no 2_766
C1 C14 3.419(8) no 2_766
C1 C15 3.564(8) no 2_766
C1 C16 3.454(8) no 2_756
C2 O3 3.172(11) no .
C2 C8 3.367(9) no 2_756
C2 C13 3.473(10) no 2_766
C2 C14 3.385(9) no 2_766
C2 C16 3.454(8) no 2_756
C3 Cl2 3.574(7) no 2_656
C3 O1 3.368(11) no 2_656
C3 C8 3.519(8) no 2_756
C3 C9 3.426(9) no 2_756
C4 Cl1 3.508(6) no 1_455
C4 O1 3.170(10) no 2_656
C4 N2 3.532(9) no 2_756
C4 C6 3.511(8) no 2_756
C5 C6 3.472(9) no 2_756
C5 C7 3.454(8) no 2_756
C5 C15 3.513(10) no 2_766
C6 C4 3.511(8) no 2_756
C6 C5 3.472(9) no 2_756
C7 N1 3.474(8) no 2_756
C7 C5 3.454(8) no 2_756
C8 C1 3.555(9) no 2_756
C8 C2 3.367(9) no 2_756
C8 C3 3.519(8) no 2_756
C8 C15 3.277(8) no 1_455
C9 C3 3.426(9) no 2_756
C10 Cl1 3.432(6) no 2_766
C11 O1 3.310(7) no 1_655
C11 C16 3.599(8) no 1_655
C12 Cl2 3.555(7) no 2_665
C12 O2 3.591(7) no 1_655
C13 O2 3.348(7) no 1_655
C13 O2 3.465(8) no 2_765
C13 O3 3.578(9) no 1_564
C13 C1 3.499(9) no 2_766
C13 C2 3.473(10) no 2_766
C14 Cl2 3.591(7) no 2_765
C14 O2 3.427(9) no 1_655
C14 C1 3.419(8) no 2_766
C14 C2 3.385(9) no 2_766
C14 C16 3.510(9) no 1_655
C15 Cl1 3.492(8) no 2_866
C15 O1 3.598(9) no 1_655
C15 N1 3.308(8) no 2_766
C15 C1 3.564(8) no 2_766
C15 C5 3.513(10) no 2_766
C15 C8 3.277(8) no 1_655
C15 C16 3.305(9) no 1_655
C16 N3 3.357(8) no 1_455
C16 C1 3.454(8) no 2_756
C16 C2 3.454(8) no 2_756
C16 C11 3.599(8) no 1_455
C16 C14 3.510(9) no 1_455
C16 C15 3.305(9) no 1_455
Pt1 H1 3.1536 no .
Pt1 H15 3.1380 no .
Cl1 H1 2.8534 no .
Cl1 H15 2.8445 no .
O1 H2A 2.3124 no .
O1 H7 2.4957 no .
O2 H9 2.4622 no .
N1 H2 3.2370 no .
N1 H4 3.2710 no .
N2 H7 3.2268 no .
N2 H9 3.2245 no .
N3 H12 3.2631 no .
N3 H14 3.2583 no .
C1 H3 3.2726 no .
C2 H4 3.2569 no .
C3 H1 3.2646 no .
C4 H2 3.2534 no .
C4 H7 2.8862 no .
C5 H1 3.2022 no .
C5 H3 3.2543 no .
C5 H7 2.8117 no .
C6 H4 2.7269 no .
C7 H4 2.8455 no .
C7 H9 3.3094 no .
C8 H2A 3.0771 no .
C9 H2A 3.5863 no .
C9 H7 3.3094 no .
C9 H12 2.8648 no .
C10 H12 2.7444 no .
C11 H9 2.8254 no .
C11 H13 3.2480 no .
C11 H15 3.1988 no .
C12 H9 2.9027 no .
C12 H14 3.2622 no .
C13 H15 3.2426 no .
C14 H12 3.2605 no .
C15 H13 3.2514 no .
C16 H7 2.6155 no .
C16 H9 2.7414 no .
H1 H2 2.3329 no .
H2 H3 2.3522 no .
H2A H9 3.2725 no .
H3 H4 2.3494 no .
H4 H7 2.3515 no .
H9 H12 2.3744 no .
H12 H13 2.3596 no .
H13 H14 2.3236 no .
H14 H15 2.3496 no .
Cl1 H4 3.1828 no 1_655
Cl1 H7 3.3189 no 1_655
Cl1 H14 3.2389 no 2_866
Cl1 H15 2.7147 no 2_866
Cl2 H2A 2.1431 no .
Cl2 H3 2.6605 no 2_656
Cl2 H9 2.7917 no 2_665
Cl2 H12 3.3849 no 1_455
Cl2 H12 2.6984 no 2_665
Cl2 H13 3.2922 no 2_765
Cl2 H14 3.0014 no 2_765
O1 H1 3.2662 no 2_756
O1 H3 2.8683 no 2_656
O1 H4 2.4548 no 2_656
O2 H2 3.3464 no 2_756
O2 H13 2.7142 no 2_765
O3 H1 2.5911 no .
O3 H2 2.5411 no .
O3 H2 3.0662 no 2_757
O3 H2A 3.1228 no 2_756
O3 H3 3.4386 no 2_757
O3 H13 2.7852 no 1_546
O3 H14 3.5911 no 1_546
N1 H7 3.3160 no 2_756
N1 H15 3.4379 no 2_766
N2 H4 3.4337 no 2_756
C1 H7 3.5975 no 2_756
C2 H13 3.5479 no 2_766
C2 H14 3.4063 no 2_766
C3 H14 3.2939 no 2_766
C4 H14 3.5322 no 2_766
C5 H7 3.5612 no 2_756
C5 H15 3.3073 no 2_766
C6 H15 3.5641 no 2_766
C7 H15 3.3396 no 1_455
C8 H15 3.2194 no 1_455
C9 H3 3.4246 no 2_756
C9 H14 3.4512 no 1_455
C9 H15 3.5963 no 1_455
C10 H3 3.5477 no 2_756
C12 H1 3.4572 no 2_766
C12 H2A 3.3340 no 1_655
C13 H1 3.5455 no 2_766
C13 H2 3.4884 no 2_766
C13 H2A 3.3508 no 1_655
C13 H2A 3.3576 no 2_765
C14 H9 3.5425 no 1_655
C16 H1 3.4383 no 2_756
C16 H2 3.4584 no 2_756
H1 O1 3.2662 no 2_756
H1 O3 2.5911 no .
H1 C12 3.4572 no 2_766
H1 C13 3.5455 no 2_766
H1 C16 3.4383 no 2_756
H2 O2 3.3464 no 2_756
H2 O3 2.5411 no .
H2 O3 3.0662 no 2_757
H2 C13 3.4884 no 2_766
H2 C16 3.4584 no 2_756
H2 H2 3.5244 no 2_757
H2 H13 3.0175 no 1_546
H2 H13 3.3353 no 2_766
H2A Cl2 2.1431 no .
H2A O3 3.1228 no 2_756
H2A C12 3.3340 no 1_455
H2A C13 3.3508 no 1_455
H2A C13 3.3576 no 2_765
H2A H3 3.2996 no 2_656
H2A H12 3.5789 no 1_455
H2A H13 2.6292 no 2_765
H3 Cl2 2.6605 no 2_656
H3 O1 2.8683 no 2_656
H3 O3 3.4386 no 2_757
H3 C9 3.4246 no 2_756
H3 C10 3.5477 no 2_756
H3 H2A 3.2996 no 2_656
H3 H9 3.5387 no 2_756
H3 H14 3.5701 no 2_766
H4 Cl1 3.1828 no 1_455
H4 O1 2.4548 no 2_656
H4 N2 3.4337 no 2_756
H7 Cl1 3.3189 no 1_455
H7 N1 3.3160 no 2_756
H7 C1 3.5975 no 2_756
H7 C5 3.5612 no 2_756
H9 Cl2 2.7917 no 2_665
H9 C14 3.5425 no 1_455
H9 H3 3.5387 no 2_756
H9 H12 3.5245 no 2_765
H9 H14 3.2577 no 1_455
H12 Cl2 3.3849 no 1_655
H12 Cl2 2.6984 no 2_665
H12 H2A 3.5789 no 1_655
H12 H9 3.5245 no 2_765
H13 Cl2 3.2922 no 2_765
H13 O2 2.7142 no 2_765
H13 O3 2.7852 no 1_564
H13 C2 3.5479 no 2_766
H13 H2 3.0175 no 1_564
H13 H2 3.3353 no 2_766
H13 H2A 2.6292 no 2_765
H14 Cl1 3.2389 no 2_866
H14 Cl2 3.0014 no 2_765
H14 O3 3.5911 no 1_564
H14 C2 3.4063 no 2_766
H14 C3 3.2939 no 2_766
H14 C4 3.5322 no 2_766
H14 C9 3.4512 no 1_655
H14 H3 3.5701 no 2_766
H14 H9 3.2577 no 1_655
H15 Cl1 2.7147 no 2_866
H15 N1 3.4379 no 2_766
H15 C5 3.3073 no 2_766
H15 C6 3.5641 no 2_766
H15 C7 3.3396 no 1_655
H15 C8 3.2194 no 1_655
H15 C9 3.5963 no 1_655
H15 H15 3.5635 no 2_866

loop_
_geom_hbond_atom_site_label_D
_geom_hbond_atom_site_label_H
_geom_hbond_atom_site_label_A
_geom_hbond_distance_DA
_geom_hbond_distance_DH
_geom_hbond_distance_HA
_geom_hbond_angle_DHA
_geom_hbond_publ_flag
O2 H2A Cl2 2.978(6) 0.840 2.143 172.6 no

loop_
_geom_torsion_atom_site_label_1
_geom_torsion_atom_site_label_2
_geom_torsion_atom_site_label_3
_geom_torsion_atom_site_label_4
_geom_torsion
_geom_torsion_publ_flag
Cl1 Pt1 N1 C1 0.7(4) no
Cl1 Pt1 N1 C5 179.4(3) no
Cl1 Pt1 N3 C11 178.9(3) no
Cl1 Pt1 N3 C15 -1.3(4) no
N1 Pt1 N2 C6 1.4(3) no
N1 Pt1 N2 C10 -179.0(4) no
N2 Pt1 N1 C1 179.8(4) no
N2 Pt1 N1 C5 -1.5(3) no
N2 Pt1 N3 C11 -0.2(3) no
N2 Pt1 N3 C15 179.6(4) no
N3 Pt1 N2 C6 -178.5(4) no
N3 Pt1 N2 C10 1.1(3) no
Pt1 N1 C1 C2 177.1(3) no
Pt1 N1 C5 C4 -177.4(4) no
Pt1 N1 C5 C6 1.5(6) no
C1 N1 C5 C4 1.4(8) no
C1 N1 C5 C6 -179.7(4) no
C5 N1 C1 C2 -1.5(8) no
Pt1 N2 C6 C5 -0.9(6) no
Pt1 N2 C6 C7 -179.0(3) no
Pt1 N2 C10 C9 179.4(3) no
Pt1 N2 C10 C11 -1.8(6) no
C6 N2 C10 C9 -1.1(8) no
C6 N2 C10 C11 177.8(4) no
C10 N2 C6 C5 179.5(5) no
C10 N2 C6 C7 1.4(8) no
Pt1 N3 C11 C10 -0.6(5) no
Pt1 N3 C11 C12 -179.5(3) no
Pt1 N3 C15 C14 179.2(3) no
C11 N3 C15 C14 -1.0(8) no
C15 N3 C11 C10 179.6(4) no
C15 N3 C11 C12 0.6(8) no
N1 C1 C2 C3 1.2(9) no
C1 C2 C3 C4 -0.8(9) no
C2 C3 C4 C5 0.7(9) no
C3 C4 C5 N1 -1.1(9) no
C3 C4 C5 C6 -179.8(5) no
N1 C5 C6 N2 -0.4(7) no
N1 C5 C6 C7 177.4(5) no
C4 C5 C6 N2 178.4(5) no
C4 C5 C6 C7 -3.7(9) no
N2 C6 C7 C8 -0.7(8) no
C5 C6 C7 C8 -178.4(5) no
C6 C7 C8 C9 -0.4(8) no
C6 C7 C8 C16 179.4(4) no
C7 C8 C9 C10 0.7(8) no
C7 C8 C16 O1 3.3(8) no
C7 C8 C16 O2 -177.5(5) no
C9 C8 C16 O1 -177.0(5) no
C9 C8 C16 O2 2.2(8) no
C16 C8 C9 C10 -179.0(5) no
C8 C9 C10 N2 -0.1(8) no
C8 C9 C10 C11 -178.8(5) no
N2 C10 C11 N3 1.5(7) no
N2 C10 C11 C12 -179.6(4) no
C9 C10 C11 N3 -179.7(5) no
C9 C10 C11 C12 -0.8(9) no
N3 C11 C12 C13 -0.1(8) no
C10 C11 C12 C13 -178.9(4) no
C11 C12 C13 C14 -0.1(8) no
C12 C13 C14 C15 -0.2(9) no
C13 C14 C15 N3 0.8(9) no
